data_4301434
loop_
_publ_author_name
'Wen-Xiu Ni'
'Mian Li'
'Shun-Ze Zhan'
'Jin-Zhang Hou'
'Dan Li'

_publ_section_title
;
In Situ Immobilization of Metalloligands: A Synthetic Route to Homometallic
Mixed-Valence Coordination Polymers
;
_journal_name_full 'Inorganic Chemistry'
_journal_page_first 1433
_journal_page_last 1441
_journal_paper_doi 10.1021/ic8015244
_journal_volume 48
_journal_year 2009
_chemical_formula_sum 'C12 H10 N4 O'
_chemical_formula_weight 226.24
_chemical_name_systematic
; 
 ? 
;
_space_group_IT_number 14
_symmetry_cell_setting monoclinic
_symmetry_space_group_name_Hall '-P 2ybc'
_symmetry_space_group_name_H-M 'P 1 21/c 1'
_atom_sites_solution_hydrogens geom
_atom_sites_solution_primary direct
_atom_sites_solution_secondary difmap
_audit_creation_method SHELXL-97
_cell_angle_alpha 90.00
_cell_angle_beta 107.128(4)
_cell_angle_gamma 90.00
_cell_formula_units_Z 4
_cell_length_a 12.810(3)
_cell_length_b 8.2966(16)
_cell_length_c 10.503(2)
_cell_measurement_reflns_used 1255
_cell_measurement_temperature 293(2)
_cell_measurement_theta_max 22.2
_cell_measurement_theta_min 3.0
_cell_volume 1066.7(4)
_computing_cell_refinement 'Bruker SMART'
_computing_data_collection 'Bruker SMART'
_computing_data_reduction 'Bruker SAINT'
_computing_molecular_graphics 'Bruker SHELXTL'
_computing_publication_material 'Bruker SHELXTL'
_computing_structure_refinement 'SHELXL-97 (Sheldrick, 1997)'
_computing_structure_solution 'SHELXS-97 (Sheldrick, 1990)'
_diffrn_ambient_temperature 293(2)
_diffrn_measured_fraction_theta_full 0.971
_diffrn_measured_fraction_theta_max 0.971
_diffrn_measurement_device_type 'Bruker APEX area-dectector diffractometer'
_diffrn_measurement_method '\f and \w-scan'
_diffrn_radiation_monochromator graphite
_diffrn_radiation_source 'fine-focus sealed tube'
_diffrn_radiation_type MoK\a
_diffrn_radiation_wavelength 0.71073
_diffrn_reflns_av_R_equivalents 0.0345
_diffrn_reflns_av_sigmaI/netI 0.0383
_diffrn_reflns_limit_h_max 16
_diffrn_reflns_limit_h_min -16
_diffrn_reflns_limit_k_max 10
_diffrn_reflns_limit_k_min -10
_diffrn_reflns_limit_l_max 13
_diffrn_reflns_limit_l_min -13
_diffrn_reflns_number 8857
_diffrn_reflns_theta_full 27.89
_diffrn_reflns_theta_max 27.89
_diffrn_reflns_theta_min 1.66
_exptl_absorpt_coefficient_mu 0.096
_exptl_absorpt_correction_T_max 0.991
_exptl_absorpt_correction_T_min 0.979
_exptl_absorpt_correction_type multi-scan
_exptl_absorpt_process_details 'SADABS (Sheldrick, 1996)'
_exptl_crystal_colour yellow
_exptl_crystal_density_diffrn 1.409
_exptl_crystal_density_meas ?
_exptl_crystal_density_method 'not measured'
_exptl_crystal_description slice
_exptl_crystal_F_000 472
_exptl_crystal_size_max 0.23
_exptl_crystal_size_mid 0.18
_exptl_crystal_size_min 0.09
_refine_diff_density_max 0.303
_refine_diff_density_min -0.245
_refine_diff_density_rms 0.076
_refine_ls_extinction_method none
_refine_ls_goodness_of_fit_ref 1.102
_refine_ls_hydrogen_treatment constr
_refine_ls_matrix_type full
_refine_ls_number_parameters 154
_refine_ls_number_reflns 2469
_refine_ls_number_restraints 0
_refine_ls_restrained_S_all 1.102
_refine_ls_R_factor_all 0.0882
_refine_ls_R_factor_gt 0.0596
_refine_ls_shift/su_max 0.000
_refine_ls_shift/su_mean 0.000
_refine_ls_structure_factor_coef Fsqd
_refine_ls_weighting_details 'calc w=1/[\s^2^(Fo^2^)+(0.0889P)^2^+0.0229P] where P=(Fo^2^+2Fc^2^)/3'
_refine_ls_weighting_scheme calc
_refine_ls_wR_factor_gt 0.1463
_refine_ls_wR_factor_ref 0.1686
_reflns_number_gt 1796
_reflns_number_total 2469
_reflns_threshold_expression >2sigma(I)
_cod_data_source_file ic8015244_si_002_6.cif
_cod_data_source_block L2
_cod_depositor_comments
;
The following automatic conversions were performed:
'_symmetry_cell_setting' value 'Monoclinic' changed to 'monoclinic'
according to '/home/saulius/struct/CIF-dictionaries/cif_core.dic'
dictionary named 'cif_core.dic' version 2.4.1 from
2010-06-29.

'_exptl_absorpt_correction_type' value 'Multi-scan' changed
to 'multi-scan' according to
'/home/saulius/struct/CIF-dictionaries/cif_core.dic' dictionary named
'cif_core.dic' version 2.4.1 from 2010-06-29.

Automatic conversion script
Id: cif_fix_enum 1527 2010-12-29 10:47:43Z saulius 

The following automatic conversions were performed:

'_exptl_crystal_density_meas' value 'no' was changed to '?' - the
value is perceived as not measured.

Automatic conversion script
Id: cif_fix_values 3008 2015-01-20 13:52:24Z robertas 
;
_cod_original_cell_volume 1066.8(4)
_cod_original_sg_symbol_H-M 'P 21/c'
_cod_database_code 4301434

loop_
_symmetry_equiv_pos_as_xyz
'x, y, z'
'-x, y+1/2, -z+1/2'
'-x, -y, -z'
'x, -y-1/2, z-1/2'

loop_
_atom_site_label
_atom_site_type_symbol
_atom_site_fract_x
_atom_site_fract_y
_atom_site_fract_z
_atom_site_U_iso_or_equiv
_atom_site_adp_type
_atom_site_occupancy
_atom_site_symmetry_multiplicity
_atom_site_calc_flag
_atom_site_refinement_flags
_atom_site_disorder_assembly
_atom_site_disorder_group
C1 C 0.87362(17) 0.4878(3) 0.6532(2) 0.0483(6) Uani 1 1 d . . .
H1 H 0.8525 0.4094 0.7040 0.058 Uiso 1 1 calc R . .
C2 C 0.97530(19) 0.5605(4) 0.6976(3) 0.0672(8) Uani 1 1 d . . .
H2 H 1.0217 0.5265 0.7790 0.081 Uiso 1 1 calc R . .
C3 C 0.9438(2) 0.7162(3) 0.5168(3) 0.0649(8) Uani 1 1 d . . .
H3 H 0.9667 0.7956 0.4686 0.078 Uiso 1 1 calc R . .
C4 C 0.84150(18) 0.6509(3) 0.4614(2) 0.0469(6) Uani 1 1 d . . .
H4 H 0.7983 0.6846 0.3781 0.056 Uiso 1 1 calc R . .
C5 C 0.80437(15) 0.5351(2) 0.53114(19) 0.0341(5) Uani 1 1 d . . .
C6 C 0.69365(15) 0.4618(2) 0.46852(19) 0.0331(5) Uani 1 1 d . . .
C7 C 0.51687(15) 0.2445(2) 0.59818(19) 0.0321(5) Uani 1 1 d . . .
H7 H 0.5556 0.2625 0.6869 0.039 Uiso 1 1 calc R . .
C8 C 0.41962(14) 0.1423(2) 0.56756(18) 0.0300(4) Uani 1 1 d . . .
C9 C 0.35733(15) 0.1012(2) 0.43919(18) 0.0344(5) Uani 1 1 d . . .
H9 H 0.3747 0.1418 0.3654 0.041 Uiso 1 1 calc R . .
C10 C 0.26965(16) -0.0004(3) 0.4236(2) 0.0386(5) Uani 1 1 d . . .
H10 H 0.2271 -0.0304 0.3389 0.046 Uiso 1 1 calc R . .
C11 C 0.24567(16) -0.0573(3) 0.5349(2) 0.0383(5) Uani 1 1 d . . .
H11 H 0.1855 -0.1247 0.5227 0.046 Uiso 1 1 calc R . .
C12 C 0.38969(15) 0.0765(2) 0.67278(19) 0.0345(5) Uani 1 1 d . . .
H12 H 0.4320 0.1019 0.7587 0.041 Uiso 1 1 calc R . .
N1 N 1.01155(17) 0.6746(3) 0.6331(3) 0.0706(7) Uani 1 1 d . . .
N2 N 0.64737(12) 0.39309(19) 0.55518(15) 0.0318(4) Uani 1 1 d . . .
H5 H 0.6782 0.4013 0.6395 0.038 Uiso 1 1 calc R . .
N3 N 0.55029(12) 0.30953(19) 0.50796(15) 0.0327(4) Uani 1 1 d . . .
N4 N 0.30414(13) -0.0210(2) 0.65930(16) 0.0373(4) Uani 1 1 d . . .
O1 O 0.65205(12) 0.4651(2) 0.34865(14) 0.0506(5) Uani 1 1 d . . .

loop_
_atom_site_aniso_label
_atom_site_aniso_U_11
_atom_site_aniso_U_22
_atom_site_aniso_U_33
_atom_site_aniso_U_23
_atom_site_aniso_U_13
_atom_site_aniso_U_12
C1 0.0327(11) 0.0711(16) 0.0396(12) -0.0026(11) 0.0081(9) -0.0017(11)
C2 0.0337(13) 0.109(2) 0.0553(16) -0.0177(16) 0.0074(11) -0.0077(14)
C3 0.0536(15) 0.0558(15) 0.095(2) -0.0076(15) 0.0363(16) -0.0127(13)
C4 0.0433(13) 0.0443(12) 0.0559(14) 0.0006(10) 0.0190(11) -0.0018(10)
C5 0.0298(10) 0.0378(11) 0.0375(11) -0.0078(9) 0.0142(9) 0.0009(8)
C6 0.0334(10) 0.0365(10) 0.0292(10) -0.0001(8) 0.0087(8) 0.0010(8)
C7 0.0309(10) 0.0368(10) 0.0261(10) 0.0006(8) 0.0044(8) 0.0009(8)
C8 0.0276(10) 0.0321(10) 0.0299(10) 0.0010(8) 0.0077(8) 0.0049(8)
C9 0.0332(10) 0.0419(11) 0.0280(10) 0.0016(8) 0.0086(8) 0.0030(9)
C10 0.0311(10) 0.0479(12) 0.0334(11) -0.0054(9) 0.0041(8) -0.0003(9)
C11 0.0287(10) 0.0423(11) 0.0422(12) -0.0006(9) 0.0077(9) -0.0025(9)
C12 0.0326(10) 0.0411(11) 0.0283(10) 0.0005(8) 0.0064(8) 0.0008(9)
N1 0.0412(12) 0.0863(17) 0.0862(18) -0.0300(14) 0.0218(13) -0.0211(12)
N2 0.0276(8) 0.0416(9) 0.0244(8) -0.0015(7) 0.0049(6) -0.0033(7)
N3 0.0277(8) 0.0389(9) 0.0301(9) -0.0016(7) 0.0064(7) -0.0021(7)
N4 0.0329(9) 0.0448(10) 0.0350(10) 0.0037(7) 0.0113(7) -0.0010(7)
O1 0.0489(9) 0.0720(11) 0.0278(8) 0.0026(7) 0.0063(7) -0.0163(8)

loop_
_atom_type_symbol
_atom_type_description
_atom_type_scat_dispersion_real
_atom_type_scat_dispersion_imag
_atom_type_scat_source
C C 0.0033 0.0016 'International Tables Vol C Tables 4.2.6.8 and 6.1.1.4'
H H 0.0000 0.0000 'International Tables Vol C Tables 4.2.6.8 and 6.1.1.4'
N N 0.0061 0.0033 'International Tables Vol C Tables 4.2.6.8 and 6.1.1.4'
O O 0.0106 0.0060 'International Tables Vol C Tables 4.2.6.8 and 6.1.1.4'

loop_
_geom_angle_atom_site_label_1
_geom_angle_atom_site_label_2
_geom_angle_atom_site_label_3
_geom_angle
_geom_angle_site_symmetry_1
_geom_angle_site_symmetry_3
_geom_angle_publ_flag
C5 C1 C2 118.1(2) . . ?
N1 C2 C1 125.1(3) . . ?
N1 C3 C4 124.9(3) . . ?
C5 C4 C3 119.0(2) . . ?
C4 C5 C1 117.64(19) . . ?
C4 C5 C6 118.60(18) . . ?
C1 C5 C6 123.70(19) . . ?
O1 C6 N2 124.24(18) . . ?
O1 C6 C5 120.89(18) . . ?
N2 C6 C5 114.86(16) . . ?
N3 C7 C8 122.35(17) . . ?
C12 C8 C9 117.55(18) . . ?
C12 C8 C7 118.12(17) . . ?
C9 C8 C7 124.28(18) . . ?
C10 C9 C8 118.73(18) . . ?
C9 C10 C11 119.19(19) . . ?
N4 C11 C10 123.55(19) . . ?
N4 C12 C8 124.45(18) . . ?
C3 N1 C2 115.2(2) . . ?
C6 N2 N3 119.82(15) . . ?
C7 N3 N2 114.27(15) . . ?
C11 N4 C12 116.52(17) . . ?

loop_
_geom_bond_atom_site_label_1
_geom_bond_atom_site_label_2
_geom_bond_distance
_geom_bond_site_symmetry_2
_geom_bond_publ_flag
C1 C5 1.384(3) . ?
C1 C2 1.386(3) . ?
C2 N1 1.325(4) . ?
C3 N1 1.320(3) . ?
C3 C4 1.378(3) . ?
C4 C5 1.375(3) . ?
C5 C6 1.505(3) . ?
C6 O1 1.214(2) . ?
C6 N2 1.350(2) . ?
C7 N3 1.269(2) . ?
C7 C8 1.462(3) . ?
C8 C12 1.384(3) . ?
C8 C9 1.392(2) . ?
C9 C10 1.375(3) . ?
C10 C11 1.377(3) . ?
C11 N4 1.335(3) . ?
C12 N4 1.336(2) . ?
N2 N3 1.382(2) . ?

loop_
_cod_related_entry_id
_cod_related_entry_database
_cod_related_entry_code
1 ChemSpider 4580074
